data_4330629
loop_
_publ_author_name
'Vinod Kumar'
'Neha Bhardwaj'
'Nobel Tomar'
'Vaishali Thakral'
'S. Uma'

_publ_contact_author_address
;Dr. S. Uma
Department of Chemistry
University of Delhi
Delhi-110007
India
;
_publ_contact_author_email suma@chemistry.du.ac.in
_publ_contact_author_fax 91(011)27666605
_publ_contact_author_name 'Dr. S. Uma'
_publ_contact_author_phone 91(011)27666650
_publ_section_title
;
 Novel Lithium-Containing Honeycomb Structures
;
_journal_name_full 'Inorganic Chemistry'
_journal_page_first 10471
_journal_page_last 10473
_journal_paper_doi 10.1021/ic301125n
_journal_volume 51
_journal_year 2012
_chemical_formula_moiety 'Co2 Li8 O12 Te2'
_chemical_formula_sum 'Co2 Li8 O12 Te2'
_chemical_formula_weight 620.58
_chemical_name_systematic
;
 ?
;
_space_group_IT_number 12
_symmetry_cell_setting monoclinic
_symmetry_Int_Tables_number 12
_symmetry_space_group_name_Hall '-C 2y'
_symmetry_space_group_name_H-M 'C 1 2/m 1'
_atom_sites_solution_primary direct
_atom_sites_solution_secondary difmap
_audit_creation_date 2011-12-27T11:34:07-00:00
_audit_creation_method 'WinGX routine CIF_UPDATE'
_cell_angle_alpha 90
_cell_angle_beta 110.93(3)
_cell_angle_gamma 90
_cell_formula_units_Z 1
_cell_length_a 5.2262(13)
_cell_length_b 8.892(2)
_cell_length_c 5.1601(12)
_cell_measurement_temperature 293(2)
_cell_volume 223.97(10)
_computing_structure_refinement 'SHELXL-97 (Sheldrick, 1997)'
_diffrn_ambient_temperature 293(2)
_diffrn_measured_fraction_theta_full 1
_diffrn_measured_fraction_theta_max 0.943
_diffrn_radiation_monochromator graphite
_diffrn_radiation_type MoK\a
_diffrn_radiation_wavelength 0.71073
_diffrn_reflns_av_R_equivalents 0.0375
_diffrn_reflns_av_unetI/netI 0.03
_diffrn_reflns_limit_h_max 6
_diffrn_reflns_limit_h_min -6
_diffrn_reflns_limit_k_max 11
_diffrn_reflns_limit_k_min -11
_diffrn_reflns_limit_l_max 6
_diffrn_reflns_limit_l_min -6
_diffrn_reflns_number 1621
_diffrn_reflns_theta_full 25
_diffrn_reflns_theta_max 29.13
_diffrn_reflns_theta_min 4.23
_exptl_absorpt_coefficient_mu 10.156
_exptl_absorpt_correction_type none
_exptl_crystal_colour purple
_exptl_crystal_density_diffrn 4.601
_exptl_crystal_description Irregular
_exptl_crystal_F_000 278
_exptl_crystal_size_max 0.04
_exptl_crystal_size_mid 0.04
_exptl_crystal_size_min 0.03
_refine_diff_density_max 0.973
_refine_diff_density_min -1.119
_refine_diff_density_rms 0.193
_refine_ls_extinction_coef 0.0153(14)
_refine_ls_extinction_method SHELXL
_refine_ls_goodness_of_fit_ref 1.076
_refine_ls_hydrogen_treatment undef
_refine_ls_matrix_type full
_refine_ls_number_parameters 24
_refine_ls_number_reflns 298
_refine_ls_number_restraints 0
_refine_ls_restrained_S_all 1.076
_refine_ls_R_factor_all 0.0201
_refine_ls_R_factor_gt 0.0201
_refine_ls_shift/su_max 0
_refine_ls_shift/su_mean 0
_refine_ls_structure_factor_coef Fsqd
_refine_ls_weighting_details 'calc w=1/[\s^2^(Fo^2^)+(0.0219P)^2^+0.1731P] where P=(Fo^2^+2Fc^2^)/3'
_refine_ls_weighting_scheme calc
_refine_ls_wR_factor_ref 0.0413
_reflns_number_gt 298
_reflns_number_total 298
_reflns_threshold_expression >2sigma(I)
_cod_data_source_file ic301125n_si_001_3.cif
_cod_data_source_block Li8Co2Te2O12
_cod_original_cell_volume 223.98(9)
_cod_original_sg_symbol_Hall '-C 2y '
_cod_database_code 4330629

loop_
_symmetry_equiv_pos_as_xyz
'x, y, z'
'-x, y, -z'
'x+1/2, y+1/2, z'
'-x+1/2, y+1/2, -z'
'-x, -y, -z'
'x, -y, z'
'-x+1/2, -y+1/2, -z'
'x+1/2, -y+1/2, z'

loop_
_atom_site_label
_atom_site_fract_x
_atom_site_fract_y
_atom_site_fract_z
_atom_site_U_iso_or_equiv
_atom_site_adp_type
_atom_site_calc_flag
_atom_site_refinement_flags
_atom_site_occupancy
_atom_site_type_symbol
Te1 0 0 0 0.00422(18) Uani d S 1 Te
Li1 0 0.1708(10) 0.5 0.021(2) Uani d S 1 Li
Li2 0.5 0 0.5 0.020(3) Uiso d S 1 Li
Li3 0 0.33326(12) 0 0.0073(3) Uani d SP 0.5 Li
Co1 0 0.33326(12) 0 0.0073(3) Uani d SP 0.5 Co
O1 0.2286(7) 0 0.7774(7) 0.0087(7) Uiso d S 1 O
O2 0.2300(5) 0.1525(2) 0.2343(5) 0.0085(5) Uiso d . 1 O

loop_
_atom_site_aniso_label
_atom_site_aniso_U_11
_atom_site_aniso_U_22
_atom_site_aniso_U_33
_atom_site_aniso_U_12
_atom_site_aniso_U_13
_atom_site_aniso_U_23
Te1 0.0041(3) 0.0046(2) 0.0040(2) 0 0.00158(16) 0
Li1 0.023(5) 0.025(5) 0.017(5) 0 0.010(4) 0
Li3 0.0071(6) 0.0061(6) 0.0087(6) 0 0.0029(5) 0
Co1 0.0071(6) 0.0061(6) 0.0087(6) 0 0.0029(5) 0

loop_
_atom_type_symbol
_atom_type_description
_atom_type_scat_dispersion_real
_atom_type_scat_dispersion_imag
_atom_type_scat_source
Co Co 0.3494 0.9721 'International Tables Vol C Tables 4.2.6.8 and 6.1.1.4'
Li Li -0.0003 0.0001 'International Tables Vol C Tables 4.2.6.8 and 6.1.1.4'
O O 0.0106 0.006 'International Tables Vol C Tables 4.2.6.8 and 6.1.1.4'
Te Te -0.5308 1.6751 'International Tables Vol C Tables 4.2.6.8 and 6.1.1.4'

loop_
_geom_angle_atom_site_label_1
_geom_angle_atom_site_label_2
_geom_angle_atom_site_label_3
_geom_angle
_geom_angle_site_symmetry_1
_geom_angle_site_symmetry_3
O2 Te1 O2 180.00(9) 5 .
O2 Te1 O2 90.45(14) 5 6
O2 Te1 O2 89.55(14) . 6
O2 Te1 O2 89.55(14) 5 2
O2 Te1 O2 90.45(14) . 2
O2 Te1 O2 180.00(17) 6 2
O2 Te1 O1 89.63(10) 5 5_556
O2 Te1 O1 90.37(10) . 5_556
O2 Te1 O1 90.37(10) 6 5_556
O2 Te1 O1 89.63(10) 2 5_556
O2 Te1 O1 90.37(10) 5 1_554
O2 Te1 O1 89.63(10) . 1_554
O2 Te1 O1 89.63(10) 6 1_554
O2 Te1 O1 90.37(10) 2 1_554
O1 Te1 O1 180.00(12) 5_556 1_554
O2 Te1 Li2 135.22(7) 5 .
O2 Te1 Li2 44.78(7) . .
O2 Te1 Li2 44.78(7) 6 .
O2 Te1 Li2 135.22(7) 2 .
O1 Te1 Li2 91.30(10) 5_556 .
O1 Te1 Li2 88.70(10) 1_554 .
O2 Te1 Li2 44.78(7) 5 1_454
O2 Te1 Li2 135.22(7) . 1_454
O2 Te1 Li2 135.22(7) 6 1_454
O2 Te1 Li2 44.78(7) 2 1_454
O1 Te1 Li2 88.70(10) 5_556 1_454
O1 Te1 Li2 91.30(10) 1_554 1_454
Li2 Te1 Li2 180 . 1_454
O2 Te1 Li3 134.77(7) 5 .
O2 Te1 Li3 45.23(7) . .
O2 Te1 Li3 134.77(7) 6 .
O2 Te1 Li3 45.23(7) 2 .
O1 Te1 Li3 90 5_556 .
O1 Te1 Li3 90 1_554 .
Li2 Te1 Li3 90 . .
Li2 Te1 Li3 90 1_454 .
O2 Te1 Co1 45.23(7) 5 5
O2 Te1 Co1 134.77(7) . 5
O2 Te1 Co1 45.23(7) 6 5
O2 Te1 Co1 134.77(7) 2 5
O1 Te1 Co1 90 5_556 5
O1 Te1 Co1 90 1_554 5
Li2 Te1 Co1 90 . 5
Li2 Te1 Co1 90 1_454 5
Li3 Te1 Co1 180 . 5
O2 Te1 Li3 45.23(7) 5 5
O2 Te1 Li3 134.77(7) . 5
O2 Te1 Li3 45.23(7) 6 5
O2 Te1 Li3 134.77(7) 2 5
O1 Te1 Li3 90 5_556 5
O1 Te1 Li3 90 1_554 5
Li2 Te1 Li3 90 . 5
Li2 Te1 Li3 90 1_454 5
Li3 Te1 Li3 180 . 5
Co1 Te1 Li3 0 5 5
O2 Li1 O2 171.2(5) . 2_556
O2 Li1 O1 79.8(2) . 5_556
O2 Li1 O1 93.9(2) 2_556 5_556
O2 Li1 O1 93.9(2) . .
O2 Li1 O1 79.8(2) 2_556 .
O1 Li1 O1 89.3(4) 5_556 .
O2 Li1 O2 94.07(18) . 7_556
O2 Li1 O2 92.11(18) 2_556 7_556
O1 Li1 O2 173.87(11) 5_556 7_556
O1 Li1 O2 90.54(9) . 7_556
O2 Li1 O2 92.11(18) . 8_455
O2 Li1 O2 94.07(18) 2_556 8_455
O1 Li1 O2 90.54(9) 5_556 8_455
O1 Li1 O2 173.87(11) . 8_455
O2 Li1 O2 90.2(3) 7_556 8_455
O2 Li1 Li2 94.4(2) . 3_455
O2 Li1 Li2 94.4(2) 2_556 3_455
O1 Li1 Li2 135.33(18) 5_556 3_455
O1 Li1 Li2 135.33(18) . 3_455
O2 Li1 Li2 45.11(17) 7_556 3_455
O2 Li1 Li2 45.11(17) 8_455 3_455
O2 Li1 Co1 92.00(7) . 7_556
O2 Li1 Co1 87.90(7) 2_556 7_556
O1 Li1 Co1 133.4(3) 5_556 7_556
O1 Li1 Co1 45.18(7) . 7_556
O2 Li1 Co1 45.59(6) 7_556 7_556
O2 Li1 Co1 135.8(3) 8_455 7_556
Li2 Li1 Co1 90.70(17) 3_455 7_556
O2 Li1 Co1 87.90(7) . 7_455
O2 Li1 Co1 92.00(7) 2_556 7_455
O1 Li1 Co1 45.18(7) 5_556 7_455
O1 Li1 Co1 133.4(3) . 7_455
O2 Li1 Co1 135.8(3) 7_556 7_455
O2 Li1 Co1 45.59(6) 8_455 7_455
Li2 Li1 Co1 90.70(17) 3_455 7_455
Co1 Li1 Co1 178.6(3) 7_556 7_455
O2 Li1 Li3 92.00(7) . 7_556
O2 Li1 Li3 87.90(7) 2_556 7_556
O1 Li1 Li3 133.4(3) 5_556 7_556
O1 Li1 Li3 45.18(7) . 7_556
O2 Li1 Li3 45.59(6) 7_556 7_556
O2 Li1 Li3 135.8(3) 8_455 7_556
Li2 Li1 Li3 90.70(17) 3_455 7_556
Co1 Li1 Li3 0.00(4) 7_556 7_556
Co1 Li1 Li3 178.6(3) 7_455 7_556
O2 Li1 Li3 87.90(7) . 7_455
O2 Li1 Li3 92.00(7) 2_556 7_455
O1 Li1 Li3 45.18(7) 5_556 7_455
O1 Li1 Li3 133.4(3) . 7_455
O2 Li1 Li3 135.8(3) 7_556 7_455
O2 Li1 Li3 45.59(6) 8_455 7_455
Li2 Li1 Li3 90.70(17) 3_455 7_455
Co1 Li1 Li3 178.6(3) 7_556 7_455
Co1 Li1 Li3 0.00(4) 7_455 7_455
Li3 Li1 Li3 178.6(3) 7_556 7_455
O2 Li1 Co1 140.8(3) . 1_556
O2 Li1 Co1 45.50(10) 2_556 1_556
O1 Li1 Co1 139.27(14) 5_556 1_556
O1 Li1 Co1 86.39(8) . 1_556
O2 Li1 Co1 46.81(11) 7_556 1_556
O2 Li1 Co1 89.7(2) 8_455 1_556
Li2 Li1 Co1 60.75(15) 3_455 1_556
Co1 Li1 Co1 61.19(5) 7_556 1_556
Co1 Li1 Co1 119.60(14) 7_455 1_556
Li3 Li1 Co1 61.19(5) 7_556 1_556
Li3 Li1 Co1 119.60(14) 7_455 1_556
O2 Li2 O2 180.00(15) 6 2_656
O2 Li2 O2 98.62(13) 6 5_656
O2 Li2 O2 81.38(13) 2_656 5_656
O2 Li2 O2 81.38(13) 6 .
O2 Li2 O2 98.62(13) 2_656 .
O2 Li2 O2 180 5_656 .
O2 Li2 O1 89.22(9) 6 .
O2 Li2 O1 90.78(9) 2_656 .
O2 Li2 O1 90.78(9) 5_656 .
O2 Li2 O1 89.22(9) . .
O2 Li2 O1 90.78(9) 6 5_656
O2 Li2 O1 89.22(9) 2_656 5_656
O2 Li2 O1 89.22(9) 5_656 5_656
O2 Li2 O1 90.78(9) . 5_656
O1 Li2 O1 180 . 5_656
O2 Li2 Li1 130.69(6) 6 7_556
O2 Li2 Li1 49.31(6) 2_656 7_556
O2 Li2 Li1 130.69(6) 5_656 7_556
O2 Li2 Li1 49.31(6) . 7_556
O1 Li2 Li1 90.0000(10) . 7_556
O1 Li2 Li1 90 5_656 7_556
O2 Li2 Li1 49.31(6) 6 3_545
O2 Li2 Li1 130.69(6) 2_656 3_545
O2 Li2 Li1 49.31(6) 5_656 3_545
O2 Li2 Li1 130.69(6) . 3_545
O1 Li2 Li1 90.0000(10) . 3_545
O1 Li2 Li1 90 5_656 3_545
Li1 Li2 Li1 180 7_556 3_545
O2 Li2 Te1 40.69(6) 6 .
O2 Li2 Te1 139.31(6) 2_656 .
O2 Li2 Te1 139.31(6) 5_656 .
O2 Li2 Te1 40.69(6) . .
O1 Li2 Te1 89.65(8) . .
O1 Li2 Te1 90.35(8) 5_656 .
Li1 Li2 Te1 90 7_556 .
Li1 Li2 Te1 90 3_545 .
O2 Li2 Te1 139.31(6) 6 1_656
O2 Li2 Te1 40.69(6) 2_656 1_656
O2 Li2 Te1 40.69(6) 5_656 1_656
O2 Li2 Te1 139.31(6) . 1_656
O1 Li2 Te1 90.35(8) . 1_656
O1 Li2 Te1 89.65(8) 5_656 1_656
Li1 Li2 Te1 90 7_556 1_656
Li1 Li2 Te1 90 3_545 1_656
Te1 Li2 Te1 180 . 1_656
O2 Li2 Co1 133.32(7) 6 7_556
O2 Li2 Co1 46.68(7) 2_656 7_556
O2 Li2 Co1 87.91(7) 5_656 7_556
O2 Li2 Co1 92.09(7) . 7_556
O1 Li2 Co1 44.29(6) . 7_556
O1 Li2 Co1 135.71(6) 5_656 7_556
Li1 Li2 Co1 60.116(19) 7_556 7_556
Li1 Li2 Co1 119.884(19) 3_545 7_556
Te1 Li2 Co1 119.005(18) . 7_556
Te1 Li2 Co1 60.995(18) 1_656 7_556
O2 Li2 Li3 46.68(7) 6 3_545
O2 Li2 Li3 133.32(7) 2_656 3_545
O2 Li2 Li3 92.09(7) 5_656 3_545
O2 Li2 Li3 87.91(7) . 3_545
O1 Li2 Li3 135.71(6) . 3_545
O1 Li2 Li3 44.29(6) 5_656 3_545
Li1 Li2 Li3 119.884(19) 7_556 3_545
Li1 Li2 Li3 60.116(19) 3_545 3_545
Te1 Li2 Li3 60.995(18) . 3_545
Te1 Li2 Li3 119.005(18) 1_656 3_545
Co1 Li2 Li3 180 7_556 3_545
O1 Li3 O1 89.59(13) 7_556 3_454
O1 Li3 O2 172.53(10) 7_556 2
O1 Li3 O2 95.14(10) 3_454 2
O1 Li3 O2 95.14(10) 7_556 .
O1 Li3 O2 172.53(10) 3_454 .
O2 Li3 O2 80.76(13) 2 .
O1 Li3 O2 79.39(12) 7_556 7
O1 Li3 O2 95.82(11) 3_454 7
O2 Li3 O2 94.35(10) 2 7
O2 Li3 O2 90.75(9) . 7
O1 Li3 O2 95.82(11) 7_556 8_455
O1 Li3 O2 79.39(12) 3_454 8_455
O2 Li3 O2 90.75(9) 2 8_455
O2 Li3 O2 94.35(10) . 8_455
O2 Li3 O2 173.30(12) 7 8_455
O1 Li3 Li1 46.47(18) 7_556 7_556
O1 Li3 Li1 134.92(19) 3_454 7_556
O2 Li3 Li1 129.67(19) 2 7_556
O2 Li3 Li1 48.92(18) . 7_556
O2 Li3 Li1 86.48(7) 7 7_556
O2 Li3 Li1 93.60(7) 8_455 7_556
O1 Li3 Li1 134.92(19) 7_556 7_455
O1 Li3 Li1 46.47(18) 3_454 7_455
O2 Li3 Li1 48.92(18) 2 7_455
O2 Li3 Li1 129.67(19) . 7_455
O2 Li3 Li1 93.60(7) 7 7_455
O2 Li3 Li1 86.48(7) 8_455 7_455
Li1 Li3 Li1 178.6(3) 7_556 7_455
O1 Li3 Li1 127.94(13) 7_556 1_554
O1 Li3 Li1 94.51(14) 3_454 1_554
O2 Li3 Li1 46.00(12) 2 1_554
O2 Li3 Li1 87.15(15) . 1_554
O2 Li3 Li1 48.56(11) 7 1_554
O2 Li3 Li1 135.97(10) 8_455 1_554
Li1 Li3 Li1 118.81(5) 7_556 1_554
Li1 Li3 Li1 60.40(14) 7_455 1_554
O1 Li3 Li1 94.51(14) 7_556 .
O1 Li3 Li1 127.94(13) 3_454 .
O2 Li3 Li1 87.15(15) 2 .
O2 Li3 Li1 46.00(12) . .
O2 Li3 Li1 135.97(10) 7 .
O2 Li3 Li1 48.56(11) 8_455 .
Li1 Li3 Li1 60.40(14) 7_556 .
Li1 Li3 Li1 118.81(5) 7_455 .
Li1 Li3 Li1 121.5(3) 1_554 .
O1 Li3 Te1 135.20(7) 7_556 .
O1 Li3 Te1 135.20(7) 3_454 .
O2 Li3 Te1 40.38(7) 2 .
O2 Li3 Te1 40.38(7) . .
O2 Li3 Te1 93.35(6) 7 .
O2 Li3 Te1 93.35(6) 8_455 .
Li1 Li3 Te1 89.30(17) 7_556 .
Li1 Li3 Te1 89.30(17) 7_455 .
Li1 Li3 Te1 60.75(15) 1_554 .
Li1 Li3 Te1 60.75(15) . .
O1 Li3 Li3 44.80(7) 7_556 5_565
O1 Li3 Li3 44.80(7) 3_454 5_565
O2 Li3 Li3 139.62(7) 2 5_565
O2 Li3 Li3 139.62(7) . 5_565
O2 Li3 Li3 86.65(6) 7 5_565
O2 Li3 Li3 86.65(6) 8_455 5_565
Li1 Li3 Li3 90.70(17) 7_556 5_565
Li1 Li3 Li3 90.70(17) 7_455 5_565
Li1 Li3 Li3 119.25(15) 1_554 5_565
Li1 Li3 Li3 119.25(15) . 5_565
Te1 Li3 Li3 180 . 5_565
Te1 O1 Co1 96.64(12) 1_556 7_556
Te1 O1 Li3 96.64(12) 1_556 7_556
Co1 O1 Li3 0.00(4) 7_556 7_556
Te1 O1 Co1 96.64(12) 1_556 3_546
Co1 O1 Co1 90.41(13) 7_556 3_546
Li3 O1 Co1 90.41(13) 7_556 3_546
Te1 O1 Li3 96.64(12) 1_556 3_546
Co1 O1 Li3 90.41(13) 7_556 3_546
Li3 O1 Li3 90.41(13) 7_556 3_546
Co1 O1 Li3 0.00(4) 3_546 3_546
Te1 O1 Li1 94.69(12) 1_556 5_556
Co1 O1 Li1 168.66(18) 7_556 5_556
Li3 O1 Li1 168.66(18) 7_556 5_556
Co1 O1 Li1 88.35(17) 3_546 5_556
Li3 O1 Li1 88.35(17) 3_546 5_556
Te1 O1 Li1 94.69(12) 1_556 .
Co1 O1 Li1 88.35(17) 7_556 .
Li3 O1 Li1 88.35(17) 7_556 .
Co1 O1 Li1 168.66(18) 3_546 .
Li3 O1 Li1 168.66(18) 3_546 .
Li1 O1 Li1 90.7(4) 5_556 .
Te1 O1 Li2 179.05(17) 1_556 .
Co1 O1 Li2 84.02(10) 7_556 .
Li3 O1 Li2 84.02(10) 7_556 .
Co1 O1 Li2 84.02(10) 3_546 .
Li3 O1 Li2 84.02(10) 3_546 .
Li1 O1 Li2 84.64(10) 5_556 .
Li1 O1 Li2 84.64(10) . .
Te1 O2 Li2 94.53(9) . .
Te1 O2 Li3 94.40(11) . .
Li2 O2 Li3 171.01(13) . .
Te1 O2 Li1 95.1(2) . .
Li2 O2 Li1 91.81(18) . .
Li3 O2 Li1 88.5(2) . .
Te1 O2 Co1 94.33(10) . 7
Li2 O2 Co1 88.97(9) . 7
Li3 O2 Co1 89.25(9) . 7
Li1 O2 Co1 170.4(2) . 7
Te1 O2 Li3 94.33(10) . 7
Li2 O2 Li3 88.97(9) . 7
Li3 O2 Li3 89.25(9) . 7
Li1 O2 Li3 170.4(2) . 7
Co1 O2 Li3 0.00(5) 7 7
Te1 O2 Li1 178.96(14) . 7_556
Li2 O2 Li1 85.58(19) . 7_556
Li3 O2 Li1 85.48(18) . 7_556
Li1 O2 Li1 85.93(18) . 7_556
Co1 O2 Li1 84.63(9) 7 7_556
Li3 O2 Li1 84.63(9) 7 7_556

loop_
_geom_bond_atom_site_label_1
_geom_bond_atom_site_label_2
_geom_bond_site_symmetry_2
_geom_bond_distance
Te1 O2 5 1.926(2)
Te1 O2 . 1.926(2)
Te1 O2 6 1.926(2)
Te1 O2 2 1.926(2)
Te1 O1 5_556 1.931(3)
Te1 O1 1_554 1.931(3)
Te1 Li2 . 2.9441(11)
Te1 Li2 1_454 2.9441(11)
Te1 Li3 . 2.9635(12)
Te1 Co1 5 2.9635(13)
Te1 Li3 5 2.9635(13)
Li1 O2 . 2.128(3)
Li1 O2 2_556 2.128(3)
Li1 O1 5_556 2.136(7)
Li1 O1 . 2.136(7)
Li1 O2 7_556 2.226(7)
Li1 O2 8_455 2.226(7)
Li1 Li2 3_455 2.927(9)
Li1 Co1 7_556 2.9443(11)
Li1 Co1 7_455 2.9443(11)
Li1 Li3 7_556 2.9443(11)
Li1 Li3 7_455 2.9443(11)
Li1 Co1 1_556 2.957(4)
Li2 O2 6 2.080(2)
Li2 O2 2_656 2.080(2)
Li2 O2 5_656 2.080(2)
Li2 O2 . 2.080(2)
Li2 O1 . 2.348(3)
Li2 O1 5_656 2.348(3)
Li2 Li1 7_556 2.927(9)
Li2 Li1 3_545 2.927(9)
Li2 Te1 1_656 2.9441(11)
Li2 Co1 7_556 2.9757(8)
Li2 Li3 3_545 2.9757(8)
Li3 O1 7_556 2.089(2)
Li3 O1 3_454 2.089(2)
Li3 O2 2 2.110(2)
Li3 O2 . 2.110(2)
Li3 O2 7 2.165(3)
Li3 O2 8_455 2.165(3)
Li3 Li1 7_556 2.9443(11)
Li3 Li1 7_455 2.9443(11)
Li3 Li1 1_554 2.957(4)
Li3 Li3 5_565 2.965(2)
O1 Te1 1_556 1.931(3)
O1 Co1 7_556 2.089(2)
O1 Li3 7_556 2.089(2)
O1 Co1 3_546 2.089(2)
O1 Li3 3_546 2.089(2)
O1 Li1 5_556 2.136(7)
O2 Co1 7 2.165(3)
O2 Li3 7 2.165(3)
O2 Li1 7_556 2.226(7)
